data_2311971
loop_
_publ_author_name
'Swiatkowski, Marcin'
'Kruszynski, Rafal'

_publ_section_title
;
 New fluorescent compounds based on zinc thiocyanate: influence of
 structure on spectral properties.
;
_journal_coeditor_code KU3206
_journal_issue 'Pt 12'
_journal_name_full 'Acta crystallographica. Section C, Structural chemistry'
_journal_page_first 1144
_journal_page_last 1150
_journal_paper_doi 10.1107/S2053229617016564
_journal_volume 73
_journal_year 2017
_chemical_formula_iupac '[Zn (N C S)2 (C4 H9 N3 S)], H2 O'
_chemical_formula_moiety 'C6 H9 N5 S3 Zn, H2 O'
_chemical_formula_sum 'C6 H11 N5 O S3 Zn'
_chemical_formula_weight 330.75
_chemical_name_systematic
;(Acetone
thiosemicarbazone-\k^2^<i>N</i>^1^,<i>S</i>)bis(isothiocyanato-\k<i>N</i>)zinc(II) monohydrate
;
_space_group_crystal_system monoclinic
_space_group_IT_number 14
_space_group_name_Hall '-P 2ybc'
_space_group_name_H-M_alt 'P 1 21/c 1'
_atom_sites_solution_hydrogens mixed
_atom_sites_solution_primary direct
_atom_sites_solution_secondary direct
_audit_creation_method SHELXL-2014/7
_cell_angle_alpha 90
_cell_angle_beta 99.4800(10)
_cell_angle_gamma 90
_cell_formula_units_Z 4
_cell_length_a 10.08310(10)
_cell_length_b 17.4525(2)
_cell_length_c 7.61330(10)
_cell_measurement_reflns_used 12061
_cell_measurement_temperature 100.00(10)
_cell_measurement_theta_max 78.8680
_cell_measurement_theta_min 4.4310
_cell_volume 1321.46(3)
_computing_cell_refinement
;
CrysAlis PRO (Rigaku Oxford Diffraction, 2015)
;
_computing_data_collection
;
CrysAlis PRO (Rigaku Oxford Diffraction, 2015)
;
_computing_data_reduction
;
CrysAlis PRO (Rigaku Oxford Diffraction, 2015)
;
_computing_molecular_graphics
;
XP in SHELXTL (Sheldrick, 2008) and ORTEP-3 for Windows (Farrugia,
2012)
;
_computing_publication_material
;
SHELXL2014 (Sheldrick, 2015b) and PLATON (Spek, 2009)
;
_computing_structure_refinement
;
SHELXL2014 (Sheldrick, 2015b)
;
_computing_structure_solution
;
SHELXT (Sheldrick, 2015a)
;
_diffrn_ambient_temperature 100.00(10)
_diffrn_measured_fraction_theta_full 1.000
_diffrn_measured_fraction_theta_max 0.955
_diffrn_measurement_device 'four-circle diffractometer'
_diffrn_measurement_device_type 'Synergy Dualflex Pilatus 200K'
_diffrn_measurement_method '\w scans'
_diffrn_radiation_type CuK\a
_diffrn_radiation_wavelength 1.54184
_diffrn_reflns_av_R_equivalents 0.0408
_diffrn_reflns_limit_h_max 12
_diffrn_reflns_limit_h_min -12
_diffrn_reflns_limit_k_max 22
_diffrn_reflns_limit_k_min -20
_diffrn_reflns_limit_l_max 8
_diffrn_reflns_limit_l_min -9
_diffrn_reflns_number 18106
_diffrn_reflns_theta_full 67.000
_diffrn_reflns_theta_max 78.994
_diffrn_reflns_theta_min 4.446
_exptl_absorpt_coefficient_mu 6.936
_exptl_absorpt_correction_T_max 1.00000
_exptl_absorpt_correction_T_min 0.67406
_exptl_absorpt_correction_type gaussian
_exptl_absorpt_process_details
;
(CrysAlis PRO; Rigaku Oxford Diffraction, 2015)
;
_exptl_crystal_colour orange
_exptl_crystal_density_diffrn 1.662
_exptl_crystal_density_meas 1.65
_exptl_crystal_density_method 'Berman density torsion balance'
_exptl_crystal_description needle
_exptl_crystal_F_000 672
_exptl_crystal_size_max 0.513
_exptl_crystal_size_mid 0.034
_exptl_crystal_size_min 0.018
_refine_diff_density_max 0.409
_refine_diff_density_min -0.332
_refine_ls_extinction_method none
_refine_ls_goodness_of_fit_ref 1.055
_refine_ls_hydrogen_treatment mixed
_refine_ls_matrix_type full
_refine_ls_number_parameters 162
_refine_ls_number_reflns 2729
_refine_ls_number_restraints 0
_refine_ls_restrained_S_all 1.055
_refine_ls_R_factor_all 0.0275
_refine_ls_R_factor_gt 0.0252
_refine_ls_shift/su_max 0.001
_refine_ls_shift/su_mean 0.000
_refine_ls_structure_factor_coef Fsqd
_refine_ls_weighting_details 'w=1/[\s^2^(Fo^2^)+(0.0385P)^2^+0.6876P] where P=(Fo^2^+2Fc^2^)/3'
_refine_ls_weighting_scheme calc
_refine_ls_wR_factor_gt 0.0674
_refine_ls_wR_factor_ref 0.0688
_reflns_number_gt 2509
_reflns_number_total 2729
_reflns_threshold_expression 'I > 2\s(I)'
_cod_data_source_file ku3206sup1.cif
_cod_data_source_block I
_cod_original_sg_symbol_H-M 'P 21/c'
_cod_database_code 2311971
_shelx_space_group_comment
;
The symmetry employed for this shelxl refinement is uniquely defined
by the following loop, which should always be used as a source of
symmetry information in preference to the above space-group names.
They are only intended as comments.
;

loop_
_space_group_symop_operation_xyz
'x, y, z'
'-x, y+1/2, -z+1/2'
'-x, -y, -z'
'x, -y-1/2, z-1/2'

loop_
_atom_site_type_symbol
_atom_site_label
_atom_site_fract_x
_atom_site_fract_y
_atom_site_fract_z
_atom_site_U_iso_or_equiv
_atom_site_adp_type
_atom_site_calc_flag
_atom_site_occupancy
Zn Zn1 0.24956(2) 0.39025(2) 0.71910(3) 0.02073(9) Uani d 1
S S1 0.12971(5) 0.49395(2) 0.78916(6) 0.02267(11) Uani d 1
C C1 0.15338(17) 0.54833(10) 0.6097(2) 0.0201(3) Uani d 1
N N1 0.09589(18) 0.61627(9) 0.5832(2) 0.0252(3) Uani d 1
H H1A 0.107(2) 0.6413(14) 0.496(4) 0.030 Uiso d 1
H H1B 0.043(3) 0.6292(14) 0.648(4) 0.030 Uiso d 1
N N2 0.22916(15) 0.52571(9) 0.4887(2) 0.0210(3) Uani d 1
H H2 0.227(2) 0.5501(13) 0.396(3) 0.025 Uiso d 1
N N3 0.29015(15) 0.45396(8) 0.5019(2) 0.0202(3) Uani d 1
C C2 0.36288(18) 0.43604(11) 0.3844(2) 0.0222(4) Uani d 1
C C3 0.3874(2) 0.48830(12) 0.2373(3) 0.0284(4) Uani d 1
H H3A 0.3058 0.4942 0.1535 0.043 Uiso calc 1
H H3B 0.4559 0.4668 0.1782 0.043 Uiso calc 1
H H3C 0.4163 0.5374 0.2859 0.043 Uiso calc 1
C C4 0.4271(2) 0.35890(12) 0.3967(3) 0.0290(4) Uani d 1
H H4A 0.4046 0.3321 0.4980 0.043 Uiso calc 1
H H4B 0.5229 0.3645 0.4098 0.043 Uiso calc 1
H H4C 0.3950 0.3304 0.2904 0.043 Uiso calc 1
N N5 0.15868(16) 0.29557(9) 0.6303(2) 0.0266(3) Uani d 1
C C5 0.12986(17) 0.23143(10) 0.6127(2) 0.0205(4) Uani d 1
S S5 0.08928(5) 0.14099(3) 0.59089(6) 0.02474(12) Uani d 1
N N6 0.41618(16) 0.35917(9) 0.8679(2) 0.0255(3) Uani d 1
C C6 0.51482(19) 0.33565(11) 0.9495(2) 0.0229(4) Uani d 1
S S6 0.65321(5) 0.30372(3) 1.06693(7) 0.03105(13) Uani d 1
O O1 0.16900(16) 0.64445(9) 0.2396(2) 0.0320(3) Uani d 1
H H1O 0.232(3) 0.6633(17) 0.189(4) 0.048 Uiso d 1
H H1P 0.107(3) 0.6374(17) 0.165(4) 0.048 Uiso d 1

loop_
_atom_site_aniso_label
_atom_site_aniso_U_11
_atom_site_aniso_U_22
_atom_site_aniso_U_33
_atom_site_aniso_U_12
_atom_site_aniso_U_13
_atom_site_aniso_U_23
Zn1 0.02507(15) 0.01493(14) 0.02130(15) 0.00018(8) 0.00120(10) 0.00146(9)
S1 0.0311(2) 0.0182(2) 0.0193(2) 0.00283(17) 0.00584(17) 0.00226(16)
C1 0.0222(8) 0.0176(8) 0.0190(9) -0.0012(7) -0.0006(7) -0.0005(7)
N1 0.0339(9) 0.0210(8) 0.0210(9) 0.0058(7) 0.0051(7) 0.0025(6)
N2 0.0280(8) 0.0172(7) 0.0173(8) 0.0022(6) 0.0025(6) 0.0038(6)
N3 0.0240(7) 0.0164(7) 0.0194(7) 0.0005(6) 0.0014(6) -0.0001(6)
C2 0.0245(9) 0.0226(9) 0.0184(9) -0.0032(7) 0.0005(7) -0.0026(7)
C3 0.0361(10) 0.0280(10) 0.0221(10) -0.0034(8) 0.0083(8) -0.0019(8)
C4 0.0318(10) 0.0275(10) 0.0284(10) 0.0050(8) 0.0070(8) -0.0019(8)
N5 0.0299(8) 0.0199(8) 0.0286(9) 0.0002(6) 0.0010(7) 0.0000(6)
C5 0.0223(8) 0.0210(9) 0.0180(8) 0.0019(7) 0.0027(7) -0.0003(7)
S5 0.0320(2) 0.0168(2) 0.0250(2) -0.00316(17) 0.00355(18) -0.00254(16)
N6 0.0271(8) 0.0244(8) 0.0243(8) 0.0022(6) 0.0020(7) 0.0032(6)
C6 0.0281(10) 0.0227(9) 0.0193(9) -0.0036(7) 0.0082(7) -0.0013(7)
S6 0.0245(2) 0.0428(3) 0.0248(3) 0.00211(19) 0.00090(19) 0.0068(2)
O1 0.0301(7) 0.0376(8) 0.0273(8) -0.0028(6) 0.0020(6) 0.0106(6)

loop_
_atom_type_symbol
_atom_type_description
_atom_type_scat_dispersion_real
_atom_type_scat_dispersion_imag
_atom_type_scat_source
C C 0.0181 0.0091 'International Tables Vol C Tables 4.2.6.8 and 6.1.1.4'
H H 0.0000 0.0000 'International Tables Vol C Tables 4.2.6.8 and 6.1.1.4'
N N 0.0311 0.0180 'International Tables Vol C Tables 4.2.6.8 and 6.1.1.4'
O O 0.0492 0.0322 'International Tables Vol C Tables 4.2.6.8 and 6.1.1.4'
S S 0.3331 0.5567 'International Tables Vol C Tables 4.2.6.8 and 6.1.1.4'
Zn Zn -1.5491 0.6778 'International Tables Vol C Tables 4.2.6.8 and 6.1.1.4'

loop_
_geom_angle_atom_site_label_1
_geom_angle_atom_site_label_2
_geom_angle_atom_site_label_3
_geom_angle
_geom_angle_publ_flag
N6 Zn1 N5 106.07(7) y
N6 Zn1 N3 110.30(6) y
N5 Zn1 N3 108.53(6) y
N6 Zn1 S1 121.63(5) y
N5 Zn1 S1 120.91(5) y
N3 Zn1 S1 86.75(4) y
C1 S1 Zn1 95.97(6) n
N1 C1 N2 116.26(17) n
N1 C1 S1 120.25(15) n
N2 C1 S1 123.48(14) n
C1 N1 H1A 119.2(17) n
C1 N1 H1B 117.9(18) n
H1A N1 H1B 122(3) n
C1 N2 N3 120.47(15) n
C1 N2 H2 119.7(16) n
N3 N2 H2 118.7(16) n
C2 N3 N2 117.67(15) n
C2 N3 Zn1 129.08(13) n
N2 N3 Zn1 113.25(11) n
N3 C2 C4 117.87(17) n
N3 C2 C3 123.81(17) n
C4 C2 C3 118.32(17) n
C2 C3 H3A 109.5 n
C2 C3 H3B 109.5 n
H3A C3 H3B 109.5 n
C2 C3 H3C 109.5 n
H3A C3 H3C 109.5 n
H3B C3 H3C 109.5 n
C2 C4 H4A 109.5 n
C2 C4 H4B 109.5 n
H4A C4 H4B 109.5 n
C2 C4 H4C 109.5 n
H4A C4 H4C 109.5 n
H4B C4 H4C 109.5 n
C5 N5 Zn1 161.92(15) n
N5 C5 S5 179.22(18) n
C6 N6 Zn1 174.96(16) n
N6 C6 S6 179.00(19) n
H1O O1 H1P 107(3) n

loop_
_geom_bond_atom_site_label_1
_geom_bond_atom_site_label_2
_geom_bond_distance
_geom_bond_publ_flag
Zn1 N6 1.9424(16) y
Zn1 N5 1.9554(16) y
Zn1 N3 2.0881(15) y
Zn1 S1 2.2875(5) y
S1 C1 1.7125(18) n
C1 N1 1.321(2) n
C1 N2 1.349(2) n
N1 H1A 0.82(3) n
N1 H1B 0.82(3) n
N2 N3 1.391(2) n
N2 H2 0.82(2) n
N3 C2 1.286(2) y
C2 C4 1.490(3) n
C2 C3 1.496(3) n
C3 H3A 0.9600 n
C3 H3B 0.9600 n
C3 H3C 0.9600 n
C4 H4A 0.9600 n
C4 H4B 0.9600 n
C4 H4C 0.9600 n
N5 C5 1.159(2) y
C5 S5 1.6321(18) y
N6 C6 1.158(3) y
C6 S6 1.6265(19) y
O1 H1O 0.86(3) n
O1 H1P 0.78(3) n

loop_
_geom_hbond_atom_site_label_D
_geom_hbond_atom_site_label_H
_geom_hbond_atom_site_label_A
_geom_hbond_site_symmetry_A
_geom_hbond_distance_DH
_geom_hbond_distance_HA
_geom_hbond_distance_DA
_geom_hbond_angle_DHA
_geom_hbond_publ_flag
N1 H1A O1 . 0.82(3) 2.15(3) 2.875(2) 148(2) y
N1 H1B S5 2_556 0.82(3) 2.58(3) 3.3694(19) 164(2) y
N2 H2 O1 . 0.82(2) 2.06(2) 2.807(2) 151(2) y
O1 H1O S6 3_666 0.86(3) 2.49(3) 3.2948(16) 156(3) y
O1 H1P S5 2 0.78(3) 2.54(3) 3.3102(16) 169(3) y
